data_4339631
loop_
_publ_author_name
'Huang, You-Gui'
'Yuan, Da-Qiang'
'Pan, Long'
'Jiang, Fei-Long'
'Wu, Ming-Yan'
'Zhang, Xu-Dong'
'Wei, Wei'
'Gao, Qiang'
'Lee, Jeong Yong'
'Li, Jing'
'Hong, Mao-Chun'

_publ_section_title
;
 A 3D porous cobalt-organic framework exhibiting spin-canted
 antiferromagnetism and field-induced spin-flop transition.
;
_journal_issue 23
_journal_name_full 'Inorganic chemistry'
_journal_page_first 9609
_journal_page_last 9615
_journal_paper_doi 10.1021/ic700559z
_journal_volume 46
_journal_year 2007
_chemical_formula_moiety 'C14 H22 Co3 N2 O17'
_chemical_formula_sum 'C14 H22 Co3 N2 O17'
_chemical_formula_weight 667.13
_chemical_name_systematic
;
 ?
;
_space_group_IT_number 15
_symmetry_cell_setting monoclinic
_symmetry_space_group_name_Hall '-C 2yc'
_symmetry_space_group_name_H-M 'C 1 2/c 1'
_atom_sites_solution_hydrogens geom
_atom_sites_solution_primary direct
_atom_sites_solution_secondary difmap
_audit_creation_method SHELXL-97
_cell_angle_alpha 90.00
_cell_angle_beta 105.532(2)
_cell_angle_gamma 90.00
_cell_formula_units_Z 4
_cell_length_a 17.5151(5)
_cell_length_b 13.7564(2)
_cell_length_c 10.8123(4)
_cell_measurement_reflns_used 2054
_cell_measurement_temperature 273(2)
_cell_measurement_theta_max 25.07
_cell_measurement_theta_min 1.91
_cell_volume 2510.03(13)
_computing_cell_refinement 'Siemens SMART & SAINT'
_computing_data_collection 'Siemens SMART'
_computing_data_reduction 'Siemens XPREP'
_computing_structure_refinement 'Siemens SHELXTL'
_computing_structure_solution 'Siemens SHELXTL'
_diffrn_ambient_temperature 273(2)
_diffrn_measured_fraction_theta_full 0.979
_diffrn_measured_fraction_theta_max 0.979
_diffrn_measurement_device_type 'Smart CCD'
_diffrn_measurement_method '\w scan'
_diffrn_radiation_monochromator graphite
_diffrn_radiation_source 'fine-focus sealed tube'
_diffrn_radiation_type MoK\a
_diffrn_radiation_wavelength 0.71073
_diffrn_reflns_av_R_equivalents 0.0403
_diffrn_reflns_av_sigmaI/netI 0.0505
_diffrn_reflns_limit_h_max 15
_diffrn_reflns_limit_h_min -20
_diffrn_reflns_limit_k_max 16
_diffrn_reflns_limit_k_min -14
_diffrn_reflns_limit_l_max 11
_diffrn_reflns_limit_l_min -12
_diffrn_reflns_number 3515
_diffrn_reflns_theta_full 25.07
_diffrn_reflns_theta_max 25.07
_diffrn_reflns_theta_min 1.91
_diffrn_standards_decay_% none
_diffrn_standards_interval_count none
_diffrn_standards_interval_time none
_diffrn_standards_number none
_exptl_absorpt_coefficient_mu 2.039
_exptl_absorpt_correction_T_max 1.0000
_exptl_absorpt_correction_T_min .7652
_exptl_absorpt_correction_type empirical
_exptl_absorpt_process_details 'SADABS (Sheldrick, 1996)'
_exptl_crystal_colour red
_exptl_crystal_density_diffrn 1.765
_exptl_crystal_density_method 'not measured'
_exptl_crystal_description prism
_exptl_crystal_F_000 1348
_exptl_crystal_size_max .20
_exptl_crystal_size_mid .16
_exptl_crystal_size_min .16
_refine_diff_density_max 1.113
_refine_diff_density_min -0.703
_refine_diff_density_rms 0.174
_refine_ls_extinction_method none
_refine_ls_goodness_of_fit_ref 1.178
_refine_ls_hydrogen_treatment constr
_refine_ls_matrix_type full
_refine_ls_number_parameters 177
_refine_ls_number_reflns 2195
_refine_ls_number_restraints 0
_refine_ls_restrained_S_all 1.178
_refine_ls_R_factor_gt 0.0816
_refine_ls_shift/su_max 0.000
_refine_ls_shift/su_mean 0.000
_refine_ls_structure_factor_coef Fsqd
_refine_ls_weighting_details 'calc w=1/[\s^2^(Fo^2^)+(0.0342P)^2^+102.1287P] where P=(Fo^2^+2Fc^2^)/3'
_refine_ls_weighting_scheme calc
_refine_ls_wR_factor_gt 0.1822
_refine_ls_wR_factor_ref 0.1914
_reflns_number_gt 1927
_reflns_number_total 2195
_reflns_threshold_expression >2sigma(I)
_cod_data_source_file ic700559z-file004.cif
_cod_data_source_block c:\hyg-732\h
_cod_depositor_comments
;
The following automatic conversions were performed:

'_symmetry_cell_setting' value 'Monoclinic' changed to 'monoclinic'
according to
/usr/data/users/saulius/automatic-downloads/retrospective/ACS/lib/dictionaries/cif_core.dic
dictionary named 'cif_core.dic' version 2.4.2 from 2011-04-26.

Automatic conversion script
Id: cif_fix_values 2281 2013-09-26 08:29:07Z andrius 
;
_cod_original_cell_volume 2510.03(12)
_cod_original_sg_symbol_H-M C2/c
_cod_database_code 4339631
_refine_ls_r_factor_ref 0.0962

loop_
_symmetry_equiv_pos_as_xyz
'x, y, z'
'-x, y, -z+1/2'
'x+1/2, y+1/2, z'
'-x+1/2, y+1/2, -z+1/2'
'-x, -y, -z'
'x, -y, z-1/2'
'-x+1/2, -y+1/2, -z'
'x+1/2, -y+1/2, z-1/2'

loop_
_atom_site_label
_atom_site_type_symbol
_atom_site_fract_x
_atom_site_fract_y
_atom_site_fract_z
_atom_site_U_iso_or_equiv
_atom_site_adp_type
_atom_site_occupancy
_atom_site_symmetry_multiplicity
_atom_site_calc_flag
_atom_site_refinement_flags
Co1 Co 0.0000 0.90413(12) 0.2500 0.0130(4) Uani 1 2 d S
Co2 Co 0.09052(6) 0.96960(9) 0.04928(11) 0.0144(3) Uani 1 1 d .
O5 O -0.0211(3) 0.9158(4) 0.0514(5) 0.0130(12) Uani 1 1 d .
O1 O 0.0809(3) 1.0127(4) 0.2317(6) 0.0187(14) Uani 1 1 d .
O2 O 0.1377(4) 1.0916(5) 0.4108(6) 0.0275(16) Uani 1 1 d .
N1 N 0.1878(4) 1.0677(5) 0.1162(7) 0.0169(16) Uani 1 1 d .
O3 O 0.4177(4) 1.2934(5) 0.2284(7) 0.0266(15) Uani 1 1 d .
C4 C 0.2971(6) 1.1672(7) 0.1042(9) 0.026(2) Uani 1 1 d .
H10 H 0.3331 1.1853 0.0589 0.032 Uiso 1 1 calc R
C5 C 0.2405(5) 1.0959(7) 0.0556(9) 0.024(2) Uani 1 1 d .
H11 H 0.2398 1.0669 -0.0225 0.029 Uiso 1 1 calc R
C3 C 0.2995(5) 1.2108(6) 0.2195(8) 0.0173(18) Uani 1 1 d .
O4 O 0.3423(4) 1.3479(5) 0.3494(7) 0.0316(17) Uani 1 1 d .
C2 C 0.2455(5) 1.1790(7) 0.2863(8) 0.0190(19) Uani 1 1 d .
H2 H 0.2461 1.2055 0.3656 0.023 Uiso 1 1 calc R
C7 C 0.3582(5) 1.2909(7) 0.2711(9) 0.021(2) Uani 1 1 d .
C1 C 0.1918(5) 1.1077(7) 0.2320(8) 0.0187(19) Uani 1 1 d .
C6 C 0.1324(5) 1.0692(6) 0.2973(9) 0.0170(19) Uani 1 1 d .
O7 O -0.0546(10) 0.7344(11) -0.100(2) 0.158(8) Uani 1 1 d .
O9 O 0.3276(9) 0.8969(12) 0.240(3) 0.204(12) Uani 1 1 d .
O8 O 0.1010(12) 0.6932(16) -0.068(2) 0.075(6) Uani 0.50 1 d P
O10 O 0.3978(16) 1.0186(19) 0.438(3) 0.126(12) Uani 0.50 1 d P
O6 O 0.0059(17) 0.6001(19) 0.345(4) 0.154(17) Uani 0.50 1 d P

loop_
_atom_site_aniso_label
_atom_site_aniso_U_11
_atom_site_aniso_U_22
_atom_site_aniso_U_33
_atom_site_aniso_U_23
_atom_site_aniso_U_13
_atom_site_aniso_U_12
Co1 0.0067(7) 0.0158(9) 0.0167(8) 0.000 0.0037(6) 0.000
Co2 0.0098(6) 0.0195(6) 0.0141(6) -0.0011(5) 0.0036(4) 0.0001(5)
O5 0.006(3) 0.018(3) 0.015(3) 0.003(2) 0.003(2) -0.006(2)
O1 0.017(3) 0.019(3) 0.023(3) -0.006(3) 0.010(3) -0.014(3)
O2 0.030(4) 0.036(4) 0.019(3) -0.002(3) 0.011(3) -0.014(3)
N1 0.014(4) 0.023(4) 0.014(4) -0.001(3) 0.004(3) -0.006(3)
O3 0.019(3) 0.027(4) 0.038(4) -0.010(3) 0.015(3) -0.009(3)
C4 0.021(5) 0.031(6) 0.029(5) -0.007(4) 0.009(4) -0.009(4)
C5 0.027(5) 0.030(5) 0.018(5) -0.008(4) 0.012(4) -0.007(4)
C3 0.015(4) 0.017(4) 0.020(4) 0.002(4) 0.005(3) -0.004(4)
O4 0.028(4) 0.041(4) 0.032(4) -0.021(3) 0.018(3) -0.018(3)
C2 0.016(4) 0.024(5) 0.019(4) -0.005(4) 0.009(4) -0.005(4)
C7 0.019(5) 0.020(5) 0.022(5) -0.003(4) 0.003(4) -0.003(4)
C1 0.018(4) 0.021(5) 0.015(4) 0.001(4) 0.000(4) -0.003(4)
C6 0.007(4) 0.019(5) 0.026(5) -0.004(4) 0.007(4) 0.000(3)
O7 0.127(13) 0.084(10) 0.23(2) -0.068(12) -0.007(13) 0.010(10)
O9 0.074(10) 0.092(12) 0.44(4) 0.065(17) 0.060(16) 0.015(9)
O8 0.062(13) 0.065(14) 0.096(17) -0.024(12) 0.017(12) -0.017(11)
O10 0.10(2) 0.075(17) 0.15(3) 0.001(17) -0.047(19) 0.048(16)
O6 0.082(18) 0.061(16) 0.28(5) 0.04(2) -0.02(3) 0.019(15)

loop_
_atom_type_symbol
_atom_type_description
_atom_type_scat_dispersion_real
_atom_type_scat_dispersion_imag
_atom_type_scat_source
C C 0.0033 0.0016 'International Tables Vol C Tables 4.2.6.8 and 6.1.1.4'
H H 0.0000 0.0000 'International Tables Vol C Tables 4.2.6.8 and 6.1.1.4'
N N 0.0061 0.0033 'International Tables Vol C Tables 4.2.6.8 and 6.1.1.4'
O O 0.0106 0.0060 'International Tables Vol C Tables 4.2.6.8 and 6.1.1.4'
Co Co 0.3494 0.9721 'International Tables Vol C Tables 4.2.6.8 and 6.1.1.4'

loop_
_geom_angle_atom_site_label_1
_geom_angle_atom_site_label_2
_geom_angle_atom_site_label_3
_geom_angle
_geom_angle_site_symmetry_1
_geom_angle_site_symmetry_3
O3 Co1 O3 85.0(4) 3_445 4_545
O3 Co1 O5 90.8(2) 3_445 .
O3 Co1 O5 95.7(2) 4_545 .
O3 Co1 O5 95.7(2) 3_445 2
O3 Co1 O5 90.8(2) 4_545 2
O5 Co1 O5 171.1(3) . 2
O3 Co1 O1 168.3(2) 3_445 .
O3 Co1 O1 93.8(2) 4_545 .
O5 Co1 O1 77.7(2) . .
O5 Co1 O1 96.0(2) 2 .
O3 Co1 O1 93.8(2) 3_445 2
O3 Co1 O1 168.3(2) 4_545 2
O5 Co1 O1 96.0(2) . 2
O5 Co1 O1 77.7(2) 2 2
O1 Co1 O1 89.6(3) . 2
O2 Co2 O5 114.7(3) 6_575 .
O2 Co2 O5 102.5(2) 6_575 5_575
O5 Co2 O5 81.9(2) . 5_575
O2 Co2 O1 159.5(3) 6_575 .
O5 Co2 O1 77.3(2) . .
O5 Co2 O1 95.4(2) 5_575 .
O2 Co2 N1 93.8(3) 6_575 .
O5 Co2 N1 151.4(3) . .
O5 Co2 N1 90.0(2) 5_575 .
O1 Co2 N1 76.2(2) . .
O2 Co2 O4 77.5(3) 6_575 4_545
O5 Co2 O4 95.9(2) . 4_545
O5 Co2 O4 177.6(3) 5_575 4_545
O1 Co2 O4 85.0(3) . 4_545
N1 Co2 O4 92.4(3) . 4_545
Co1 O5 Co2 97.5(2) . .
Co1 O5 Co2 120.6(3) . 5_575
Co2 O5 Co2 98.1(2) . 5_575
C6 O1 Co1 141.8(6) . .
C6 O1 Co2 118.5(5) . .
Co1 O1 Co2 96.5(2) . .
C6 O2 Co2 132.3(6) . 6_576
C5 N1 C1 117.9(8) . .
C5 N1 Co2 127.8(6) . .
C1 N1 Co2 114.2(6) . .
C7 O3 Co1 127.1(6) . 3
C3 C4 C5 119.7(9) . .
C3 C4 H10 120.2 . .
C5 C4 H10 120.2 . .
N1 C5 C4 122.6(8) . .
N1 C5 H11 118.7 . .
C4 C5 H11 118.7 . .
C4 C3 C2 118.0(8) . .
C4 C3 C7 120.4(8) . .
C2 C3 C7 121.6(8) . .
C7 O4 Co2 130.0(6) . 4
C1 C2 C3 118.7(8) . .
C1 C2 H2 120.7 . .
C3 C2 H2 120.7 . .
O4 C7 O3 126.8(9) . .
O4 C7 C3 117.4(8) . .
O3 C7 C3 115.9(8) . .
N1 C1 C2 123.0(8) . .
N1 C1 C6 114.9(7) . .
C2 C1 C6 122.1(8) . .
O2 C6 O1 124.2(8) . .
O2 C6 C1 119.9(8) . .
O1 C6 C1 115.8(8) . .

loop_
_geom_bond_atom_site_label_1
_geom_bond_atom_site_label_2
_geom_bond_distance
_geom_bond_site_symmetry_2
Co1 O3 2.067(6) 3_445
Co1 O3 2.067(6) 4_545
Co1 O5 2.085(5) .
Co1 O5 2.085(5) 2
Co1 O1 2.105(6) .
Co1 O1 2.105(6) 2
Co2 O2 2.072(6) 6_575
Co2 O5 2.096(5) .
Co2 O5 2.107(6) 5_575
Co2 O1 2.109(6) .
Co2 N1 2.141(7) .
Co2 O4 2.167(7) 4_545
O5 Co2 2.107(6) 5_575
O1 C6 1.255(10) .
O2 C6 1.245(11) .
O2 Co2 2.072(6) 6_576
N1 C5 1.327(11) .
N1 C1 1.351(11) .
O3 C7 1.248(11) .
O3 Co1 2.067(6) 3
C4 C3 1.373(13) .
C4 C5 1.394(13) .
C4 H10 0.9300 .
C5 H11 0.9300 .
C3 C2 1.404(12) .
C3 C7 1.509(12) .
O4 C7 1.239(11) .
O4 Co2 2.167(7) 4
C2 C1 1.377(12) .
C2 H2 0.9300 .
C1 C6 1.501(12) .

loop_
_geom_torsion_atom_site_label_1
_geom_torsion_atom_site_label_2
_geom_torsion_atom_site_label_3
_geom_torsion_atom_site_label_4
_geom_torsion
_geom_torsion_site_symmetry_1
_geom_torsion_site_symmetry_4
O3 Co1 O5 Co2 -152.7(3) 3_445 .
O3 Co1 O5 Co2 -67.6(3) 4_545 .
O5 Co1 O5 Co2 69.72(18) 2 .
O1 Co1 O5 Co2 25.1(2) . .
O1 Co1 O5 Co2 113.4(2) 2 .
O3 Co1 O5 Co2 103.2(3) 3_445 5_575
O3 Co1 O5 Co2 -171.7(3) 4_545 5_575
O5 Co1 O5 Co2 -34.4(2) 2 5_575
O1 Co1 O5 Co2 -79.0(3) . 5_575
O1 Co1 O5 Co2 9.3(3) 2 5_575
O2 Co2 O5 Co1 137.4(3) 6_575 .
O5 Co2 O5 Co1 -122.5(3) 5_575 .
O1 Co2 O5 Co1 -25.1(2) . .
N1 Co2 O5 Co1 -47.7(6) . .
O4 Co2 O5 Co1 58.4(3) 4_545 .
O2 Co2 O5 Co2 -100.1(3) 6_575 5_575
O5 Co2 O5 Co2 0.0 5_575 5_575
O1 Co2 O5 Co2 97.4(3) . 5_575
N1 Co2 O5 Co2 74.8(6) . 5_575
O4 Co2 O5 Co2 -179.1(3) 4_545 5_575
O3 Co1 O1 C6 -170.9(11) 3_445 .
O3 Co1 O1 C6 -86.9(9) 4_545 .
O5 Co1 O1 C6 178.1(10) . .
O5 Co1 O1 C6 4.4(9) 2 .
O1 Co1 O1 C6 81.9(9) 2 .
O3 Co1 O1 Co2 -13.9(14) 3_445 .
O3 Co1 O1 Co2 70.1(3) 4_545 .
O5 Co1 O1 Co2 -24.9(2) . .
O5 Co1 O1 Co2 161.4(2) 2 .
O1 Co1 O1 Co2 -121.1(3) 2 .
O2 Co2 O1 C6 60.3(11) 6_575 .
O5 Co2 O1 C6 -171.2(7) . .
O5 Co2 O1 C6 -90.8(6) 5_575 .
N1 Co2 O1 C6 -2.1(6) . .
O4 Co2 O1 C6 91.6(7) 4_545 .
O2 Co2 O1 Co1 -103.8(7) 6_575 .
O5 Co2 O1 Co1 24.8(2) . .
O5 Co2 O1 Co1 105.2(2) 5_575 .
N1 Co2 O1 Co1 -166.2(3) . .
O4 Co2 O1 Co1 -72.5(3) 4_545 .
O2 Co2 N1 C5 19.3(8) 6_575 .
O5 Co2 N1 C5 -156.1(7) . .
O5 Co2 N1 C5 -83.3(8) 5_575 .
O1 Co2 N1 C5 -178.8(9) . .
O4 Co2 N1 C5 96.9(8) 4_545 .
O2 Co2 N1 C1 -164.0(6) 6_575 .
O5 Co2 N1 C1 20.6(9) . .
O5 Co2 N1 C1 93.4(6) 5_575 .
O1 Co2 N1 C1 -2.1(6) . .
O4 Co2 N1 C1 -86.4(6) 4_545 .
C1 N1 C5 C4 -2.6(14) . .
Co2 N1 C5 C4 174.0(7) . .
C3 C4 C5 N1 0.2(16) . .
C5 C4 C3 C2 1.9(14) . .
C5 C4 C3 C7 -177.6(9) . .
C4 C3 C2 C1 -1.6(13) . .
C7 C3 C2 C1 177.9(8) . .
Co2 O4 C7 O3 -2.8(15) 4 .
Co2 O4 C7 C3 178.3(6) 4 .
Co1 O3 C7 O4 -10.7(15) 3 .
Co1 O3 C7 C3 168.3(6) 3 .
C4 C3 C7 O4 157.1(9) . .
C2 C3 C7 O4 -22.3(13) . .
C4 C3 C7 O3 -21.9(13) . .
C2 C3 C7 O3 158.6(9) . .
C5 N1 C1 C2 3.0(13) . .
Co2 N1 C1 C2 -174.0(7) . .
C5 N1 C1 C6 -177.5(8) . .
Co2 N1 C1 C6 5.4(9) . .
C3 C2 C1 N1 -0.9(14) . .
C3 C2 C1 C6 179.6(8) . .
Co2 O2 C6 O1 16.3(14) 6_576 .
Co2 O2 C6 C1 -161.5(6) 6_576 .
Co1 O1 C6 O2 -18.5(15) . .
Co2 O1 C6 O2 -172.3(7) . .
Co1 O1 C6 C1 159.4(7) . .
Co2 O1 C6 C1 5.6(10) . .
N1 C1 C6 O2 170.6(8) . .
C2 C1 C6 O2 -9.9(13) . .
N1 C1 C6 O1 -7.4(12) . .
C2 C1 C6 O1 172.1(8) . .
